data_1513047
loop_
_publ_author_name
'Ivanova, Bojidarka'
'Spiteller, Michael'

_publ_section_title
;
 Salts of aromatic amines: Crystal structures, spectroscopic and
 non-linear optical properties
;
_journal_name_full 'Spectrochimica Acta Part A'
_journal_page_first 849
_journal_paper_doi 10.1016/j.saa.2010.08.017
_journal_volume 77
_journal_year 2010
_chemical_formula_moiety C8H12NO2,C7H5O6S,O
_chemical_formula_sum 'C15 H17 N4 O9 S'
_chemical_formula_weight 387.37
_space_group_IT_number 14
_symmetry_cell_setting monoclinic
_symmetry_space_group_name_Hall '-P 2yn'
_symmetry_space_group_name_H-M 'P 1 21/n 1'
_atom_sites_solution_hydrogens geom
_atom_sites_solution_primary direct
_atom_sites_solution_secondary difmap
_audit_creation_method SHELXL-97
_cell_angle_alpha 90.00
_cell_angle_beta 90.687(4)
_cell_angle_gamma 90.00
_cell_formula_units_Z 4
_cell_length_a 10.9612(15)
_cell_length_b 9.5158(11)
_cell_length_c 16.791(2)
_cell_measurement_temperature 300(2)
_cell_volume 1751.3(4)
_computing_cell_refinement 'Bruker SAINT'
_computing_data_collection 'Bruker GIS'
_computing_data_reduction 'Bruker SAINT'
_computing_molecular_graphics 'Bruker APEX2'
_computing_structure_refinement 'SHELXL-97 (Sheldrick, 2008)'
_computing_structure_solution 'SHELXS-97 (Sheldrick, 2008)'
_diffrn_ambient_temperature 300(2)
_diffrn_measured_fraction_theta_full 0.970
_diffrn_measured_fraction_theta_max 0.970
_diffrn_measurement_device_type 'Bruker SMART X2S'
_diffrn_measurement_method '\w scans'
_diffrn_radiation_monochromator 'doubly curved silicon crystal'
_diffrn_radiation_source 'micro-focus sealed tube'
_diffrn_radiation_type MoK\a
_diffrn_radiation_wavelength 0.71073
_diffrn_reflns_av_R_equivalents 0.1143
_diffrn_reflns_av_sigmaI/netI 0.0924
_diffrn_reflns_limit_h_max 13
_diffrn_reflns_limit_h_min -10
_diffrn_reflns_limit_k_max 8
_diffrn_reflns_limit_k_min -10
_diffrn_reflns_limit_l_max 20
_diffrn_reflns_limit_l_min -15
_diffrn_reflns_number 5371
_diffrn_reflns_theta_full 25.06
_diffrn_reflns_theta_max 25.06
_diffrn_reflns_theta_min 2.43
_exptl_absorpt_coefficient_mu 0.231
_exptl_absorpt_correction_T_max 0.979
_exptl_absorpt_correction_T_min 0.970
_exptl_absorpt_correction_type multi-scan
_exptl_crystal_colour colorless
_exptl_crystal_density_diffrn 1.469
_exptl_crystal_density_method 'not measured'
_exptl_crystal_description plate
_exptl_crystal_F_000 848
_exptl_crystal_size_max 0.18
_exptl_crystal_size_mid 0.11
_exptl_crystal_size_min 0.09
_refine_diff_density_max 0.697
_refine_diff_density_min -0.587
_refine_diff_density_rms 0.089
_refine_ls_extinction_method none
_refine_ls_goodness_of_fit_ref 1.057
_refine_ls_hydrogen_treatment constr
_refine_ls_matrix_type full
_refine_ls_number_parameters 240
_refine_ls_number_reflns 3101
_refine_ls_number_restraints 0
_refine_ls_restrained_S_all 1.057
_refine_ls_R_factor_all 0.0873
_refine_ls_R_factor_gt 0.0686
_refine_ls_shift/su_max 0.196
_refine_ls_shift/su_mean 0.036
_refine_ls_structure_factor_coef Fsqd
_refine_ls_weighting_details 'calc w=1/[\s^2^(Fo^2^)+(0.1000P)^2^+0.0000P] where P=(Fo^2^+2Fc^2^)/3'
_refine_ls_weighting_scheme calc
_refine_ls_wR_factor_gt 0.1746
_refine_ls_wR_factor_ref 0.1869
_reflns_number_gt 2129
_reflns_number_total 3008
_reflns_threshold_expression >2sigma(I)
_cod_data_source_file Struct-35.cif
_cod_data_source_block bi35a
_cod_depositor_comments
;
The following automatic conversions were performed:

'_symmetry_cell_setting' value 'Monoclinic' changed to 'monoclinic'
according to the built-in table from CIF Core dictionary named
'cif_core.dic' version 2.4.1 from 2010-06-29.

Automatic conversion script
Id: cif_fix_values 1891 2012-01-12 08:04:46Z andrius 
;
_cod_original_sg_symbol_H-M P21/n
_cod_database_code 1513047

loop_
_symmetry_equiv_pos_as_xyz
'x, y, z'
'-x+1/2, y+1/2, -z+1/2'
'-x, -y, -z'
'x-1/2, -y-1/2, z-1/2'

loop_
_atom_site_label
_atom_site_type_symbol
_atom_site_fract_x
_atom_site_fract_y
_atom_site_fract_z
_atom_site_U_iso_or_equiv
_atom_site_adp_type
_atom_site_occupancy
_atom_site_symmetry_multiplicity
_atom_site_calc_flag
_atom_site_refinement_flags
S1 S 0.14615(7) 0.18413(9) 0.11703(4) 0.0329(3) Uani 1 1 d .
O8 O 0.4682(2) 0.1838(3) 0.43282(14) 0.0581(8) Uani 1 1 d .
H1 H 0.5061 0.2093 0.4727 0.087 Uiso 1 1 calc R
N1 N 0.3227(2) 0.2799(3) 0.30271(16) 0.0391(7) Uani 1 1 d .
H2 H 0.2801 0.2397 0.3413 0.059 Uiso 1 1 calc R
H3 H 0.2807 0.2751 0.2571 0.059 Uiso 1 1 calc R
H4 H 0.3365 0.3696 0.3150 0.059 Uiso 1 1 calc R
O7 O 0.5513(2) 0.3164(3) -0.02554(15) 0.0516(7) Uani 1 1 d .
H5 H 0.6059 0.3605 -0.0473 0.077 Uiso 1 1 calc R
O6 O 0.5880(2) 0.1635(3) -0.12310(15) 0.0529(7) Uani 1 1 d .
C15 C 0.3428(3) 0.1835(3) 0.01927(18) 0.0342(8) Uani 1 1 d .
H6 H 0.3696 0.2613 0.0481 0.041 Uiso 1 1 calc R
O5 O 0.9907(2) -0.0005(3) 0.30195(17) 0.0579(8) Uani 1 1 d .
H7 H 1.0179 0.0303 0.2601 0.087 Uiso 1 1 calc R
OW1 O 0.2460(2) 0.0611(3) 0.41790(16) 0.0549(7) Uani 1 1 d .
O4 O 0.2120(2) 0.3028(3) 0.15073(14) 0.0467(7) Uani 1 1 d .
C14 C 0.4121(3) 0.1331(4) -0.04417(18) 0.0363(8) Uani 1 1 d .
O3 O 0.0294(2) 0.2232(3) 0.08271(14) 0.0575(8) Uani 1 1 d .
O2 O 0.4333(3) -0.0391(3) -0.14755(17) 0.0620(8) Uani 1 1 d .
H8 H 0.4966 0.0056 -0.1532 0.093 Uiso 1 1 calc R
C13 C 0.6511(3) 0.1716(4) 0.34914(19) 0.0406(9) Uani 1 1 d .
C12 C 0.8782(3) 0.0585(4) 0.3156(2) 0.0420(9) Uani 1 1 d .
C11 C 0.1946(3) 0.0021(4) -0.0045(2) 0.0404(8) Uani 1 1 d .
H9 H 0.1212 -0.0406 0.0087 0.049 Uiso 1 1 calc R
C10 C 0.8424(3) 0.1844(4) 0.2806(2) 0.0425(9) Uani 1 1 d .
H10 H 0.8937 0.2313 0.2457 0.051 Uiso 1 1 calc R
O1 O 0.1358(3) 0.0732(3) 0.17586(15) 0.0573(8) Uani 1 1 d .
C9 C 0.2358(3) 0.1189(3) 0.03910(17) 0.0327(8) Uani 1 1 d .
C8 C 0.5252(3) 0.2046(4) -0.0676(2) 0.0402(9) Uani 1 1 d .
C7 C 0.4412(3) 0.2055(4) 0.29391(19) 0.0384(8) Uani 1 1 d .
H11 H 0.4796 0.2352 0.2450 0.046 Uiso 1 1 calc R
H12 H 0.4268 0.1051 0.2905 0.046 Uiso 1 1 calc R
C6 C 0.2610(3) -0.0493(4) -0.0661(2) 0.0440(9) Uani 1 1 d .
H13 H 0.2331 -0.1271 -0.0945 0.053 Uiso 1 1 calc R
C5 C 0.6869(3) 0.0461(4) 0.3829(2) 0.0516(10) Uani 1 1 d .
H14 H 0.6344 -0.0015 0.4166 0.062 Uiso 1 1 calc R
C4 C 0.7293(3) 0.2385(4) 0.2985(2) 0.0435(9) Uani 1 1 d .
H15 H 0.7053 0.3231 0.2755 0.052 Uiso 1 1 calc R
C3 C 0.3706(3) 0.0144(4) -0.0866(2) 0.0420(9) Uani 1 1 d .
C2 C 0.8015(3) -0.0100(4) 0.3667(2) 0.0505(10) Uani 1 1 d .
H16 H 0.8260 -0.0937 0.3906 0.061 Uiso 1 1 calc R
C1 C 0.5262(3) 0.2361(4) 0.3641(2) 0.0461(9) Uani 1 1 d .
H17 H 0.5354 0.3382 0.3694 0.055 Uiso 1 1 calc R

loop_
_atom_site_aniso_label
_atom_site_aniso_U_11
_atom_site_aniso_U_22
_atom_site_aniso_U_33
_atom_site_aniso_U_23
_atom_site_aniso_U_13
_atom_site_aniso_U_12
S1 0.0338(5) 0.0350(5) 0.0295(5) 0.0032(3) -0.0090(3) 0.0000(4)
O8 0.0425(14) 0.097(2) 0.0349(14) -0.0119(15) -0.0080(11) -0.0052(14)
N1 0.0379(15) 0.0415(18) 0.0376(15) -0.0052(13) -0.0142(12) 0.0013(13)
O7 0.0441(15) 0.0580(18) 0.0527(16) -0.0099(14) 0.0016(12) -0.0130(12)
O6 0.0422(14) 0.0661(18) 0.0504(15) -0.0055(14) 0.0043(12) 0.0005(13)
C15 0.0345(18) 0.034(2) 0.0333(17) -0.0012(14) -0.0099(14) 0.0028(15)
O5 0.0498(16) 0.0600(18) 0.0640(19) 0.0078(15) 0.0057(13) 0.0156(14)
OW1 0.0516(15) 0.0441(16) 0.0689(18) 0.0028(14) -0.0002(13) 0.0070(12)
O4 0.0551(15) 0.0461(16) 0.0387(13) -0.0070(11) -0.0060(11) -0.0114(12)
C14 0.0349(18) 0.040(2) 0.0340(17) -0.0022(15) -0.0093(14) 0.0028(16)
O3 0.0355(13) 0.092(2) 0.0446(14) -0.0083(14) -0.0138(11) 0.0171(14)
O2 0.0602(18) 0.069(2) 0.0569(17) -0.0263(16) 0.0043(14) -0.0018(15)
C13 0.0359(18) 0.052(2) 0.0334(18) -0.0047(16) -0.0138(14) 0.0043(16)
C12 0.0389(19) 0.051(2) 0.0361(19) -0.0050(17) -0.0038(15) 0.0034(17)
C11 0.0400(19) 0.040(2) 0.0410(19) 0.0014(16) -0.0125(15) -0.0078(16)
C10 0.040(2) 0.044(2) 0.043(2) 0.0031(17) -0.0055(15) -0.0042(17)
O1 0.0771(19) 0.0444(16) 0.0509(16) 0.0187(13) 0.0182(14) 0.0071(14)
C9 0.0380(17) 0.0303(19) 0.0295(16) 0.0048(14) -0.0130(13) -0.0032(15)
C8 0.0345(18) 0.049(2) 0.0367(19) 0.0013(17) -0.0093(15) 0.0038(17)
C7 0.0367(18) 0.044(2) 0.0348(18) -0.0082(15) -0.0086(14) 0.0043(16)
C6 0.050(2) 0.038(2) 0.044(2) -0.0106(17) -0.0116(17) -0.0040(17)
C5 0.048(2) 0.066(3) 0.041(2) 0.0103(19) -0.0008(17) -0.006(2)
C4 0.043(2) 0.044(2) 0.042(2) 0.0054(17) -0.0107(16) 0.0015(17)
C3 0.047(2) 0.041(2) 0.0372(19) -0.0075(16) -0.0104(15) 0.0083(17)
C2 0.052(2) 0.053(2) 0.046(2) 0.0111(19) -0.0019(17) 0.0100(19)
C1 0.0383(19) 0.059(3) 0.041(2) -0.0111(18) -0.0126(16) 0.0009(18)

loop_
_atom_type_symbol
_atom_type_description
_atom_type_scat_dispersion_real
_atom_type_scat_dispersion_imag
_atom_type_scat_source
C C 0.0033 0.0016 'International Tables Vol C Tables 4.2.6.8 and 6.1.1.4'
H H 0.0000 0.0000 'International Tables Vol C Tables 4.2.6.8 and 6.1.1.4'
N N 0.0061 0.0033 'International Tables Vol C Tables 4.2.6.8 and 6.1.1.4'
O O 0.0106 0.0060 'International Tables Vol C Tables 4.2.6.8 and 6.1.1.4'
S S 0.1246 0.1234 'International Tables Vol C Tables 4.2.6.8 and 6.1.1.4'

loop_
_geom_angle_atom_site_label_1
_geom_angle_atom_site_label_2
_geom_angle_atom_site_label_3
_geom_angle
O3 S1 O4 112.86(16)
O3 S1 O1 112.48(18)
O4 S1 O1 110.08(16)
O3 S1 C9 107.10(14)
O4 S1 C9 106.57(15)
O1 S1 C9 107.36(15)
C9 C15 C14 120.3(3)
C15 C14 C3 119.0(3)
C15 C14 C8 120.7(3)
C3 C14 C8 120.2(3)
C4 C13 C5 118.7(3)
C4 C13 C1 119.0(3)
C5 C13 C1 122.3(3)
O5 C12 C2 117.9(3)
O5 C12 C10 122.0(3)
C2 C12 C10 120.1(3)
C6 C11 C9 120.6(3)
C4 C10 C12 118.6(3)
C15 C9 C11 120.0(3)
C15 C9 S1 120.7(3)
C11 C9 S1 119.3(3)
O6 C8 O7 123.2(3)
O6 C8 C14 122.5(3)
O7 C8 C14 114.3(3)
N1 C7 C1 111.0(3)
C11 C6 C3 120.1(3)
C13 C5 C2 120.3(4)
C13 C4 C10 122.2(3)
O2 C3 C6 118.4(3)
O2 C3 C14 121.8(3)
C6 C3 C14 119.9(3)
C12 C2 C5 120.0(4)
O8 C1 C7 106.7(3)
O8 C1 C13 114.0(3)
C7 C1 C13 109.7(3)

loop_
_geom_bond_atom_site_label_1
_geom_bond_atom_site_label_2
_geom_bond_distance
S1 O3 1.445(2)
S1 O4 1.451(2)
S1 O1 1.451(2)
S1 C9 1.759(3)
O8 C1 1.414(4)
N1 C7 1.489(4)
O7 C8 1.306(4)
O6 C8 1.229(4)
C15 C9 1.369(4)
C15 C14 1.400(4)
O5 C12 1.376(4)
C14 C3 1.408(5)
C14 C8 1.472(5)
O2 C3 1.340(4)
C13 C4 1.371(5)
C13 C5 1.377(5)
C13 C1 1.524(5)
C12 C2 1.373(5)
C12 C10 1.389(5)
C11 C6 1.363(5)
C11 C9 1.403(5)
C10 C4 1.379(5)
C7 C1 1.522(4)
C6 C3 1.393(5)
C5 C2 1.395(5)
